data_1543382
loop_
_publ_author_name
'Spasyuk, Denis M.'
'Carpenter, Stephanie H.'
'Kefalidis, Christos E.'
'Piers, Warren E.'
'Neidig, Michael L.'
'Maron, Laurent'

_publ_section_title
;
 Facile hydrogen atom transfer to iron(III) imido radical complexes
 supported by a dianionic pentadentate ligand
;
_journal_coden_ASTM CSHCCN
_journal_issue 9
_journal_name_full 'Chemical Science'
_journal_page_first 5939
_journal_page_last 5944
_journal_paper_doi 10.1039/c6sc01433j
_journal_volume 7
_journal_year 2016
_chemical_formula_moiety ' C39 H39 B2 Fe N10 '
_chemical_formula_sum 'C39 H39 B2 Fe N10'
_chemical_formula_weight 725.27
_space_group_crystal_system orthorhombic
_space_group_IT_number 62
_space_group_name_Hall '-P 2ac 2n'
_space_group_name_H-M_alt 'P n m a'
_symmetry_space_group_name_Hall '-P 2ac 2n'
_symmetry_space_group_name_H-M 'P n m a'
_atom_sites_solution_hydrogens mixed
_audit_creation_method SHELXL-2014/6
_audit_update_record
;
2015-11-27 deposited with the CCDC.
2016-05-31 downloaded from the CCDC.
;
_cell_angle_alpha 90
_cell_angle_beta 90
_cell_angle_gamma 90
_cell_formula_units_Z 4
_cell_length_a 25.518(4)
_cell_length_b 9.9742(14)
_cell_length_c 13.8788(19)
_cell_measurement_reflns_used 4132
_cell_measurement_temperature 173(2)
_cell_measurement_theta_max 71.48
_cell_measurement_theta_min 3.19
_cell_volume 3532.5(9)
_computing_cell_refinement 'Bruker SAINT'
_computing_data_collection 'Bruker APEX2'
_computing_data_reduction 'Bruker SAINT'
_computing_molecular_graphics 'Bruker SHELXTL'
_computing_publication_material 'LinXTL v.  5.3.7'
_computing_structure_refinement 'SHELXL-2014 (Sheldrick 2014)'
_computing_structure_solution 'SHELXS-97 (Sheldrick 2008)'
_diffrn_ambient_temperature 173(2)
_diffrn_measured_fraction_theta_full 0.986
_diffrn_measured_fraction_theta_max 0.986
_diffrn_measurement_device_type 'Bruker APEX-II CCD'
_diffrn_measurement_method '\f and \w scans'
_diffrn_radiation_type CuK\a
_diffrn_radiation_wavelength 1.54178
_diffrn_reflns_av_R_equivalents 0.0502
_diffrn_reflns_av_unetI/netI 0.0429
_diffrn_reflns_Laue_measured_fraction_full 0.986
_diffrn_reflns_Laue_measured_fraction_max 0.986
_diffrn_reflns_limit_h_max 30
_diffrn_reflns_limit_h_min -30
_diffrn_reflns_limit_k_max 11
_diffrn_reflns_limit_k_min -10
_diffrn_reflns_limit_l_max 12
_diffrn_reflns_limit_l_min -16
_diffrn_reflns_number 14679
_diffrn_reflns_point_group_measured_fraction_full 0.986
_diffrn_reflns_point_group_measured_fraction_max 0.986
_diffrn_reflns_theta_full 67.500
_diffrn_reflns_theta_max 67.483
_diffrn_reflns_theta_min 3.464
_exptl_absorpt_coefficient_mu 3.776
_exptl_absorpt_correction_T_max 0.7536
_exptl_absorpt_correction_T_min 0.6118
_exptl_absorpt_correction_type multi-scan
_exptl_absorpt_process_details 'Sadabs (Sheldrick, 1996)'
_exptl_crystal_colour Green
_exptl_crystal_density_diffrn 1.364
_exptl_crystal_density_method 'not measured'
_exptl_crystal_description needle
_exptl_crystal_F_000 1516
_exptl_crystal_size_max 0.10
_exptl_crystal_size_mid 0.04
_exptl_crystal_size_min 0.02
_refine_diff_density_max 0.329
_refine_diff_density_min -0.441
_refine_diff_density_rms 0.054
_refine_ls_extinction_method none
_refine_ls_goodness_of_fit_ref 1.028
_refine_ls_hydrogen_treatment mixed
_refine_ls_matrix_type full
_refine_ls_number_parameters 274
_refine_ls_number_reflns 3339
_refine_ls_number_restraints 312
_refine_ls_restrained_S_all 0.989
_refine_ls_R_factor_all 0.0686
_refine_ls_R_factor_gt 0.0482
_refine_ls_shift/su_max 0.001
_refine_ls_shift/su_mean 0.000
_refine_ls_structure_factor_coef Fsqd
_refine_ls_weighting_details 'w=1/[\s^2^(Fo^2^)+(0.0785P)^2^] where P=(Fo^2^+2Fc^2^)/3'
_refine_ls_weighting_scheme calc
_refine_ls_wR_factor_gt 0.1218
_refine_ls_wR_factor_ref 0.1329
_reflns_Friedel_coverage 0.000
_reflns_number_gt 2518
_reflns_number_total 3339
_reflns_threshold_expression 'I > 2\s(I)'
_cod_data_source_file c6sc01433j2.cif
_cod_data_source_block 2Ar
_cod_depositor_comments 'Adding full bibliography for 1543379--1543384.cif.'
_cod_original_cell_volume 3532.5(8)
_cod_database_code 1543382
_shelx_space_group_comment
;
The symmetry employed for this shelxl refinement is uniquely defined
by the following loop, which should always be used as a source of
symmetry information in preference to the above space-group names.
They are only intended as comments.
;
_shelx_estimated_absorpt_t_min 0.704
_shelx_estimated_absorpt_t_max 0.928
_shelxl_version_number 2014/6

loop_
_space_group_symop_operation_xyz
'x, y, z'
'-x+1/2, -y, z+1/2'
'-x, y+1/2, -z'
'x+1/2, -y+1/2, -z+1/2'
'-x, -y, -z'
'x-1/2, y, -z-1/2'
'x, -y-1/2, z'
'-x-1/2, y-1/2, z-1/2'

loop_
_atom_site_label
_atom_site_type_symbol
_atom_site_fract_x
_atom_site_fract_y
_atom_site_fract_z
_atom_site_U_iso_or_equiv
_atom_site_adp_type
_atom_site_occupancy
_atom_site_site_symmetry_order
_atom_site_calc_flag
_atom_site_refinement_flags_posn
_atom_site_refinement_flags_adp
_atom_site_refinement_flags_occupancy
B1 B 0.66467(17) 0.7500 0.2610(4) 0.0385(10) Uani 1 2 d S TU P
B2 B 0.54964(16) 0.7500 0.5655(4) 0.0387(11) Uani 1 2 d S TU P
C1 C 0.55369(13) 0.7500 0.4491(3) 0.0326(8) Uani 1 2 d S TU P
C2 C 0.50883(13) 0.7500 0.3918(3) 0.0366(9) Uani 1 2 d S TU P
H2 H 0.4752 0.7500 0.4212 0.044 Uiso 1 2 calc R U P
C3 C 0.51271(14) 0.7500 0.2938(3) 0.0416(10) Uani 1 2 d S TU P
H3 H 0.4821 0.7500 0.2549 0.050 Uiso 1 2 calc R U P
C4 C 0.56175(15) 0.7500 0.2518(3) 0.0405(10) Uani 1 2 d S TU P
H4 H 0.5649 0.7500 0.1836 0.049 Uiso 1 2 calc R U P
C5 C 0.60660(14) 0.7500 0.3088(3) 0.0351(9) Uani 1 2 d S TU P
C6 C 0.73019(10) 0.5125(3) 0.4203(3) 0.0426(7) Uani 1 1 d . U .
H6 H 0.7388 0.4811 0.4830 0.051 Uiso 1 1 calc R U .
C7 C 0.74999(11) 0.4606(3) 0.3357(3) 0.0497(8) Uani 1 1 d . U .
H7 H 0.7739 0.3881 0.3287 0.060 Uiso 1 1 calc R U .
C8 C 0.72790(10) 0.5358(3) 0.2640(3) 0.0462(8) Uani 1 1 d . U .
H8 H 0.7343 0.5254 0.1969 0.055 Uiso 1 1 calc R U .
C9 C 0.66056(14) 0.7500 0.1450(3) 0.0373(9) Uani 1 2 d S TU P
C10 C 0.65319(11) 0.6315(3) 0.0926(3) 0.0456(7) Uani 1 1 d . U .
H10 H 0.6562 0.5482 0.1253 0.055 Uiso 1 1 calc R U .
C11 C 0.64179(13) 0.6310(3) -0.0045(3) 0.0504(8) Uani 1 1 d . U .
H11 H 0.6378 0.5481 -0.0374 0.060 Uiso 1 1 calc R U .
C12 C 0.63611(18) 0.7500 -0.0541(4) 0.0517(12) Uani 1 2 d S TU P
H12 H 0.6284 0.7500 -0.1211 0.062 Uiso 1 2 calc R U P
C13 C 0.65305(11) 0.9861(4) 0.6265(3) 0.0522(9) Uani 1 1 d . U .
H13 H 0.6877 1.0192 0.6193 0.063 Uiso 1 1 calc R U .
C14 C 0.61727(12) 1.0340(4) 0.6927(3) 0.0596(10) Uani 1 1 d . U .
H14 H 0.6224 1.1032 0.7388 0.072 Uiso 1 1 calc R U .
C15 C 0.57282(11) 0.9600(4) 0.6772(3) 0.0480(8) Uani 1 1 d . U .
H15 H 0.5408 0.9689 0.7115 0.058 Uiso 1 1 calc R U .
C16 C 0.48901(14) 0.7500 0.5967(3) 0.0385(9) Uani 1 2 d S TU P
C17 C 0.46016(10) 0.6306(3) 0.5999(2) 0.0403(7) Uani 1 1 d . U .
H17 H 0.4783 0.5474 0.5982 0.048 Uiso 1 1 calc R U .
C18 C 0.40572(11) 0.6302(3) 0.6056(3) 0.0451(8) Uani 1 1 d . U .
H18 H 0.3872 0.5476 0.6075 0.054 Uiso 1 1 calc R U .
C19 C 0.37859(15) 0.7500 0.6086(4) 0.0478(11) Uani 1 2 d S TU P
H19 H 0.3414 0.7500 0.6126 0.057 Uiso 1 2 calc R U P
C20 C 0.77872(13) 0.7500 0.5596(3) 0.0358(9) Uani 1 2 d S TU P
C21 C 0.80567(15) 0.7500 0.4709(3) 0.0376(9) Uani 1 2 d S TU P
H21 H 0.7866 0.7500 0.4122 0.045 Uiso 1 2 calc R U P
C22 C 0.86026(15) 0.7500 0.4693(3) 0.0385(9) Uani 1 2 d S TU P
H22 H 0.8775 0.7500 0.4087 0.046 Uiso 1 2 calc R U P
C23 C 0.89047(14) 0.7500 0.5522(3) 0.0391(9) Uani 1 2 d S TU P
C24 C 0.86346(15) 0.7500 0.6391(3) 0.0423(10) Uani 1 2 d S TU P
H24 H 0.8828 0.7500 0.6976 0.051 Uiso 1 2 calc R U P
C25 C 0.80952(15) 0.7500 0.6434(3) 0.0396(10) Uani 1 2 d S TU P
H25 H 0.7928 0.7500 0.7045 0.048 Uiso 1 2 calc R U P
C26 C 0.95096(15) 0.7500 0.5532(4) 0.0518(12) Uani 1 2 d S TU P
C27 C 0.97042(13) 0.8744(5) 0.6062(3) 0.0708(12) Uani 1 1 d . U .
H27A H 1.0088 0.8731 0.6090 0.106 Uiso 1 1 calc R U .
H27B H 0.9562 0.8752 0.6717 0.106 Uiso 1 1 calc R U .
H27C H 0.9588 0.9549 0.5718 0.106 Uiso 1 1 calc R U .
C28 C 0.97335(17) 0.7500 0.4531(4) 0.0634(15) Uani 1 2 d S TU P
H28A H 1.0082 0.7500 0.4632 0.041(12) Uiso 1 2 d R . P
H28C H 0.9593 0.6663 0.4235 0.064(12) Uiso 1 1 d R . .
Fe1 Fe 0.66591(2) 0.7500 0.48776(5) 0.03378(19) Uani 1 2 d S TU P
H1N H 0.713(2) 0.7500 0.623(4) 0.052(16) Uiso 1 2 d S . P
N1 N 0.60170(11) 0.7500 0.4059(2) 0.0314(7) Uani 1 2 d S TU P
N2 N 0.69714(8) 0.6132(2) 0.40159(18) 0.0350(5) Uani 1 1 d . U .
N3 N 0.69559(8) 0.6271(3) 0.30379(18) 0.0379(6) Uani 1 1 d . U .
N4 N 0.63238(8) 0.8865(3) 0.57372(19) 0.0388(6) Uani 1 1 d . U .
N5 N 0.58206(8) 0.8727(3) 0.60509(18) 0.0381(6) Uani 1 1 d . U .
N6 N 0.72486(12) 0.7500 0.5677(3) 0.0407(9) Uani 1 2 d S TU P

loop_
_atom_site_aniso_label
_atom_site_aniso_U_11
_atom_site_aniso_U_22
_atom_site_aniso_U_33
_atom_site_aniso_U_23
_atom_site_aniso_U_13
_atom_site_aniso_U_12
B1 0.0330(18) 0.034(2) 0.049(3) 0.000 0.0032(18) 0.000
B2 0.0306(18) 0.038(3) 0.047(3) 0.000 0.0013(17) 0.000
C1 0.0280(15) 0.0248(19) 0.045(2) 0.000 -0.0026(14) 0.000
C2 0.0267(15) 0.039(2) 0.044(2) 0.000 -0.0001(14) 0.000
C3 0.0310(17) 0.048(3) 0.045(2) 0.000 -0.0060(15) 0.000
C4 0.0367(17) 0.043(2) 0.042(2) 0.000 -0.0028(16) 0.000
C5 0.0299(16) 0.030(2) 0.046(2) 0.000 0.0007(14) 0.000
C6 0.0337(12) 0.0366(16) 0.058(2) 0.0019(15) -0.0053(12) 0.0054(11)
C7 0.0417(14) 0.0421(19) 0.065(2) -0.0072(17) -0.0032(14) 0.0107(13)
C8 0.0368(13) 0.0470(19) 0.055(2) -0.0085(16) 0.0039(12) 0.0106(13)
C9 0.0324(16) 0.036(2) 0.044(2) 0.000 0.0059(15) 0.000
C10 0.0451(15) 0.0381(17) 0.054(2) -0.0001(15) 0.0032(13) 0.0027(13)
C11 0.0525(17) 0.0432(18) 0.056(2) -0.0111(16) 0.0038(14) 0.0045(14)
C12 0.050(2) 0.062(3) 0.043(3) 0.000 0.0074(19) 0.000
C13 0.0347(13) 0.060(2) 0.062(2) -0.0163(18) -0.0058(13) -0.0081(13)
C14 0.0464(16) 0.069(2) 0.063(2) -0.029(2) -0.0030(15) -0.0015(16)
C15 0.0393(13) 0.055(2) 0.0493(19) -0.0127(17) 0.0021(12) 0.0015(13)
C16 0.0295(16) 0.041(2) 0.045(3) 0.000 0.0000(15) 0.000
C17 0.0354(13) 0.0366(16) 0.0490(19) 0.0027(14) 0.0011(12) 0.0025(11)
C18 0.0372(13) 0.0427(18) 0.056(2) 0.0026(16) 0.0034(13) -0.0080(12)
C19 0.0304(17) 0.056(3) 0.057(3) 0.000 0.0035(17) 0.000
C20 0.0272(15) 0.035(2) 0.046(2) 0.000 -0.0021(14) 0.000
C21 0.0337(17) 0.036(2) 0.043(2) 0.000 -0.0017(15) 0.000
C22 0.0361(18) 0.038(2) 0.042(2) 0.000 0.0024(15) 0.000
C23 0.0307(17) 0.039(2) 0.048(2) 0.000 -0.0002(15) 0.000
C24 0.0361(18) 0.048(3) 0.043(2) 0.000 -0.0032(15) 0.000
C25 0.0352(17) 0.042(2) 0.042(2) 0.000 -0.0008(15) 0.000
C26 0.0292(18) 0.072(3) 0.054(3) 0.000 -0.0021(17) 0.000
C27 0.0393(15) 0.103(3) 0.070(3) -0.013(2) 0.0017(16) -0.0164(18)
C28 0.032(2) 0.098(4) 0.060(3) 0.000 0.0067(19) 0.000
Fe1 0.0232(3) 0.0345(3) 0.0437(4) 0.000 -0.0010(2) 0.000
N1 0.0252(12) 0.0269(16) 0.0420(19) 0.000 -0.0039(12) 0.000
N2 0.0269(9) 0.0326(12) 0.0456(15) 0.0002(11) -0.0006(9) 0.0009(9)
N3 0.0299(10) 0.0359(13) 0.0478(15) -0.0029(11) 0.0027(10) 0.0009(9)
N4 0.0268(10) 0.0421(14) 0.0475(15) -0.0055(12) -0.0012(9) -0.0016(9)
N5 0.0305(10) 0.0410(14) 0.0427(15) -0.0034(11) -0.0002(9) 0.0003(9)
N6 0.0270(14) 0.050(2) 0.045(2) 0.000 -0.0017(14) 0.000

loop_
_atom_type_symbol
_atom_type_description
_atom_type_scat_dispersion_real
_atom_type_scat_dispersion_imag
_atom_type_scat_source
C C 0.0181 0.0091 'International Tables Vol C Tables 4.2.6.8 and 6.1.1.4'
H H 0.0000 0.0000 'International Tables Vol C Tables 4.2.6.8 and 6.1.1.4'
B B 0.0090 0.0039 'International Tables Vol C Tables 4.2.6.8 and 6.1.1.4'
N N 0.0311 0.0180 'International Tables Vol C Tables 4.2.6.8 and 6.1.1.4'
Fe Fe -1.1336 3.1974 'International Tables Vol C Tables 4.2.6.8 and 6.1.1.4'

loop_
_geom_angle_atom_site_label_1
_geom_angle_atom_site_label_2
_geom_angle_atom_site_label_3
_geom_angle
_geom_angle_site_symmetry_1
_geom_angle_site_symmetry_3
N3 B1 N3 102.3(3) . 7_575
N3 B1 C9 114.1(2) . .
N3 B1 C9 114.1(2) 7_575 .
N3 B1 C5 107.7(3) . .
N3 B1 C5 107.7(3) 7_575 .
C9 B1 C5 110.4(3) . .
N5 B2 N5 101.9(3) . 7_575
N5 B2 C16 114.3(2) . .
N5 B2 C16 114.3(2) 7_575 .
N5 B2 C1 108.3(2) . .
N5 B2 C1 108.3(2) 7_575 .
C16 B2 C1 109.3(3) . .
N1 C1 C2 119.1(4) . .
N1 C1 B2 119.7(3) . .
C2 C1 B2 121.1(3) . .
C3 C2 C1 120.6(4) . .
C3 C2 H2 119.7 . .
C1 C2 H2 119.7 . .
C2 C3 C4 119.1(4) . .
C2 C3 H3 120.4 . .
C4 C3 H3 120.4 . .
C3 C4 C5 120.4(4) . .
C3 C4 H4 119.8 . .
C5 C4 H4 119.8 . .
N1 C5 C4 119.4(4) . .
N1 C5 B1 119.4(3) . .
C4 C5 B1 121.2(4) . .
N2 C6 C7 110.4(3) . .
N2 C6 H6 124.8 . .
C7 C6 H6 124.8 . .
C8 C7 C6 105.2(3) . .
C8 C7 H7 127.4 . .
C6 C7 H7 127.4 . .
N3 C8 C7 108.9(3) . .
N3 C8 H8 125.5 . .
C7 C8 H8 125.5 . .
C10 C9 C10 115.1(4) . 7_575
C10 C9 B1 121.8(2) . .
C10 C9 B1 121.8(2) 7_575 .
C11 C10 C9 122.6(3) . .
C11 C10 H10 118.7 . .
C9 C10 H10 118.7 . .
C10 C11 C12 120.5(3) . .
C10 C11 H11 119.8 . .
C12 C11 H11 119.8 . .
C11 C12 C11 118.6(5) . 7_575
C11 C12 H12 120.7 . .
C11 C12 H12 120.7 7_575 .
N4 C13 C14 111.1(3) . .
N4 C13 H13 124.5 . .
C14 C13 H13 124.5 . .
C15 C14 C13 104.9(3) . .
C15 C14 H14 127.6 . .
C13 C14 H14 127.6 . .
N5 C15 C14 108.7(3) . .
N5 C15 H15 125.7 . .
C14 C15 H15 125.7 . .
C17 C16 C17 116.5(3) . 7_575
C17 C16 B2 120.98(18) . .
C17 C16 B2 120.98(18) 7_575 .
C18 C17 C16 121.9(3) . .
C18 C17 H17 119.0 . .
C16 C17 H17 119.0 . .
C19 C18 C17 120.0(3) . .
C19 C18 H18 120.0 . .
C17 C18 H18 120.0 . .
C18 C19 C18 119.7(4) 7_575 .
C18 C19 H19 120.1 7_575 .
C18 C19 H19 120.1 . .
N6 C20 C25 119.4(4) . .
N6 C20 C21 123.8(4) . .
C25 C20 C21 116.8(3) . .
C22 C21 C20 120.1(4) . .
C22 C21 H21 119.9 . .
C20 C21 H21 119.9 . .
C23 C22 C21 122.9(4) . .
C23 C22 H22 118.6 . .
C21 C22 H22 118.6 . .
C22 C23 C24 116.4(4) . .
C22 C23 C26 124.3(4) . .
C24 C23 C26 119.3(4) . .
C25 C24 C23 122.2(4) . .
C25 C24 H24 118.9 . .
C23 C24 H24 118.9 . .
C24 C25 C20 121.6(4) . .
C24 C25 H25 119.2 . .
C20 C25 H25 119.2 . .
C28 C26 C27 108.8(3) . 7_575
C28 C26 C27 108.8(3) . .
C27 C26 C27 108.9(5) 7_575 .
C28 C26 C23 111.9(4) . .
C27 C26 C23 109.2(3) 7_575 .
C27 C26 C23 109.2(3) . .
C26 C27 H27A 109.5 . .
C26 C27 H27B 109.5 . .
H27A C27 H27B 109.5 . .
C26 C27 H27C 109.5 . .
H27A C27 H27C 109.5 . .
H27B C27 H27C 109.5 . .
C26 C28 H28A 103.4 . .
C26 C28 H28C 104.2 . .
H28A C28 H28C 114.8 . .
N6 Fe1 N2 91.97(11) . .
N6 Fe1 N2 91.97(11) . 7_575
N2 Fe1 N2 87.03(14) . 7_575
N6 Fe1 N1 178.34(16) . .
N2 Fe1 N1 89.24(10) . .
N2 Fe1 N1 89.24(10) 7_575 .
N6 Fe1 N4 89.45(11) . .
N2 Fe1 N4 178.42(9) . .
N2 Fe1 N4 93.62(10) 7_575 .
N1 Fe1 N4 89.33(10) . .
N6 Fe1 N4 89.45(11) . 7_575
N2 Fe1 N4 93.62(10) . 7_575
N2 Fe1 N4 178.42(9) 7_575 7_575
N1 Fe1 N4 89.33(10) . 7_575
N4 Fe1 N4 85.69(15) . 7_575
C5 N1 C1 121.4(3) . .
C5 N1 Fe1 119.4(2) . .
C1 N1 Fe1 119.2(3) . .
C6 N2 N3 106.7(2) . .
C6 N2 Fe1 130.8(2) . .
N3 N2 Fe1 121.23(18) . .
C8 N3 N2 108.8(3) . .
C8 N3 B1 132.7(3) . .
N2 N3 B1 117.9(3) . .
C13 N4 N5 105.7(2) . .
C13 N4 Fe1 131.33(19) . .
N5 N4 Fe1 121.61(19) . .
C15 N5 N4 109.7(2) . .
C15 N5 B2 132.0(3) . .
N4 N5 B2 117.5(3) . .
C20 N6 Fe1 139.0(3) . .
C20 N6 H1N 115(4) . .
Fe1 N6 H1N 106(4) . .

loop_
_geom_bond_atom_site_label_1
_geom_bond_atom_site_label_2
_geom_bond_distance
_geom_bond_site_symmetry_2
B1 N3 1.574(4) .
B1 N3 1.574(4) 7_575
B1 C9 1.614(7) .
B1 C5 1.623(5) .
B2 N5 1.576(4) .
B2 N5 1.576(4) 7_575
B2 C16 1.607(5) .
B2 C1 1.620(7) .
C1 N1 1.364(5) .
C1 C2 1.394(5) .
C2 C3 1.363(6) .
C2 H2 0.9500 .
C3 C4 1.381(6) .
C3 H3 0.9500 .
C4 C5 1.391(5) .
C4 H4 0.9500 .
C5 N1 1.354(6) .
C6 N2 1.337(4) .
C6 C7 1.379(5) .
C6 H6 0.9500 .
C7 C8 1.368(5) .
C7 H7 0.9500 .
C8 N3 1.347(4) .
C8 H8 0.9500 .
C9 C10 1.400(4) .
C9 C10 1.400(4) 7_575
C10 C11 1.378(5) .
C10 H10 0.9500 .
C11 C12 1.380(4) .
C11 H11 0.9500 .
C12 C11 1.380(4) 7_575
C12 H12 0.9500 .
C13 N4 1.342(4) .
C13 C14 1.380(5) .
C13 H13 0.9500 .
C14 C15 1.370(4) .
C14 H14 0.9500 .
C15 N5 1.347(4) .
C15 H15 0.9500 .
C16 C17 1.401(3) .
C16 C17 1.401(3) 7_575
C17 C18 1.391(4) .
C17 H17 0.9500 .
C18 C19 1.381(4) .
C18 H18 0.9500 .
C19 C18 1.381(4) 7_575
C19 H19 0.9500 .
C20 N6 1.379(5) .
C20 C25 1.403(6) .
C20 C21 1.410(6) .
C21 C22 1.393(5) .
C21 H21 0.9500 .
C22 C23 1.385(6) .
C22 H22 0.9500 .
C23 C24 1.389(6) .
C23 C26 1.544(5) .
C24 C25 1.378(5) .
C24 H24 0.9500 .
C25 H25 0.9500 .
C26 C28 1.502(7) .
C26 C27 1.525(5) 7_575
C26 C27 1.525(5) .
C27 H27A 0.9800 .
C27 H27B 0.9800 .
C27 H27C 0.9800 .
C28 H28A 0.9001 .
C28 H28C 0.9978 .
Fe1 N6 1.869(3) .
Fe1 N2 1.982(2) .
Fe1 N2 1.982(2) 7_575
Fe1 N1 1.994(3) .
Fe1 N4 2.002(3) .
Fe1 N4 2.002(3) 7_575
N2 N3 1.365(3) .
N4 N5 1.363(3) .
N6 H1N 0.82(5) .

loop_
_geom_torsion_atom_site_label_1
_geom_torsion_atom_site_label_2
_geom_torsion_atom_site_label_3
_geom_torsion_atom_site_label_4
_geom_torsion
_geom_torsion_site_symmetry_1
_geom_torsion_site_symmetry_4
N5 B2 C1 N1 54.9(2) . .
N5 B2 C1 N1 -54.9(2) 7_575 .
C16 B2 C1 N1 180.000(1) . .
N5 B2 C1 C2 -125.1(2) . .
N5 B2 C1 C2 125.1(2) 7_575 .
C16 B2 C1 C2 0.000(1) . .
N1 C1 C2 C3 0.000(1) . .
B2 C1 C2 C3 180.000(0) . .
C1 C2 C3 C4 0.000(0) . .
C2 C3 C4 C5 0.000(0) . .
C3 C4 C5 N1 0.000(0) . .
C3 C4 C5 B1 180.000(0) . .
N3 B1 C5 N1 54.8(2) . .
N3 B1 C5 N1 -54.8(2) 7_575 .
C9 B1 C5 N1 180.000(0) . .
N3 B1 C5 C4 -125.2(2) . .
N3 B1 C5 C4 125.2(2) 7_575 .
C9 B1 C5 C4 0.000(0) . .
N2 C6 C7 C8 0.8(4) . .
C6 C7 C8 N3 -1.0(4) . .
N3 B1 C9 C10 38.2(5) . .
N3 B1 C9 C10 155.4(3) 7_575 .
C5 B1 C9 C10 -83.2(3) . .
N3 B1 C9 C10 -155.4(3) . 7_575
N3 B1 C9 C10 -38.2(5) 7_575 7_575
C5 B1 C9 C10 83.2(3) . 7_575
C10 C9 C10 C11 2.7(6) 7_575 .
B1 C9 C10 C11 170.0(3) . .
C9 C10 C11 C12 -1.3(5) . .
C10 C11 C12 C11 -0.4(6) . 7_575
N4 C13 C14 C15 -0.9(5) . .
C13 C14 C15 N5 0.0(4) . .
N5 B2 C16 C17 -155.9(3) . .
N5 B2 C16 C17 -39.0(6) 7_575 .
C1 B2 C16 C17 82.5(4) . .
N5 B2 C16 C17 39.0(6) . 7_575
N5 B2 C16 C17 155.9(3) 7_575 7_575
C1 B2 C16 C17 -82.5(4) . 7_575
C17 C16 C17 C18 0.2(7) 7_575 .
B2 C16 C17 C18 -165.5(4) . .
C16 C17 C18 C19 -0.2(6) . .
C17 C18 C19 C18 0.2(7) . 7_575
N6 C20 C21 C22 180.000(1) . .
C25 C20 C21 C22 0.000(1) . .
C20 C21 C22 C23 0.000(1) . .
C21 C22 C23 C24 0.000(1) . .
C21 C22 C23 C26 180.000(1) . .
C22 C23 C24 C25 0.000(1) . .
C26 C23 C24 C25 180.000(1) . .
C23 C24 C25 C20 0.000(1) . .
N6 C20 C25 C24 180.000(1) . .
C21 C20 C25 C24 0.000(1) . .
C22 C23 C26 C28 0.000(1) . .
C24 C23 C26 C28 180.000(1) . .
C22 C23 C26 C27 -120.5(3) . 7_575
C24 C23 C26 C27 59.5(3) . 7_575
C22 C23 C26 C27 120.5(3) . .
C24 C23 C26 C27 -59.5(3) . .
C4 C5 N1 C1 0.000(0) . .
B1 C5 N1 C1 180.000(0) . .
C4 C5 N1 Fe1 180.000(0) . .
B1 C5 N1 Fe1 0.000(0) . .
C2 C1 N1 C5 0.000(0) . .
B2 C1 N1 C5 180.000(0) . .
C2 C1 N1 Fe1 180.000(0) . .
B2 C1 N1 Fe1 0.000(0) . .
C7 C6 N2 N3 -0.2(3) . .
C7 C6 N2 Fe1 -167.3(2) . .
C7 C8 N3 N2 1.0(3) . .
C7 C8 N3 B1 171.9(3) . .
C6 N2 N3 C8 -0.5(3) . .
Fe1 N2 N3 C8 168.18(19) . .
C6 N2 N3 B1 -173.0(2) . .
Fe1 N2 N3 B1 -4.3(3) . .
N3 B1 N3 C8 -108.7(4) 7_575 .
C9 B1 N3 C8 15.1(5) . .
C5 B1 N3 C8 138.0(3) . .
N3 B1 N3 N2 61.6(4) 7_575 .
C9 B1 N3 N2 -174.6(2) . .
C5 B1 N3 N2 -51.7(3) . .
C14 C13 N4 N5 1.5(4) . .
C14 C13 N4 Fe1 -165.1(3) . .
C14 C15 N5 N4 0.9(4) . .
C14 C15 N5 B2 170.0(3) . .
C13 N4 N5 C15 -1.5(4) . .
Fe1 N4 N5 C15 166.7(2) . .
C13 N4 N5 B2 -172.3(3) . .
Fe1 N4 N5 B2 -4.1(4) . .
N5 B2 N5 C15 -105.8(3) 7_575 .
C16 B2 N5 C15 18.1(5) . .
C1 B2 N5 C15 140.2(3) . .
N5 B2 N5 N4 62.6(4) 7_575 .
C16 B2 N5 N4 -173.6(3) . .
C1 B2 N5 N4 -51.5(3) . .
C25 C20 N6 Fe1 180.000(1) . .
C21 C20 N6 Fe1 0.000(1) . .
N2 Fe1 N6 C20 43.55(7) . .
N2 Fe1 N6 C20 -43.55(7) 7_575 .
N4 Fe1 N6 C20 -137.15(7) . .
N4 Fe1 N6 C20 137.15(7) 7_575 .
